data_7218754
loop_
_publ_author_name
'Kumar, Rakesh'
'Obrai, Sangeeta'
'Kaur Jassal, Amanpreet'
'Hundal, Maninder Singh'

_publ_section_title
;
 Supramolecular architectures of
 N,N,N&#x2032;,N&#x2032;-tetrakis-(2-hydroxyethyl)ethylenediamine and
 tris(2-hydroxyethyl)amine with La(iii) picrate
;
_journal_issue 103
_journal_name_full 'RSC Adv.'
_journal_page_first 59248
_journal_paper_doi 10.1039/C4RA05835F
_journal_volume 4
_journal_year 2014
_chemical_formula_moiety 'C6 H16 N O3, C6 H2 N3 O7'
_chemical_formula_sum 'C12 H18 N4 O10'
_chemical_formula_weight 378.30
_space_group_IT_number 14
_symmetry_cell_setting monoclinic
_symmetry_space_group_name_Hall '-P 2ybc'
_symmetry_space_group_name_H-M 'P 1 21/c 1'
_atom_sites_solution_hydrogens geom
_atom_sites_solution_primary direct
_atom_sites_solution_secondary difmap
_audit_creation_method SHELXL-97
_cell_angle_alpha 90.00
_cell_angle_beta 94.8460(14)
_cell_angle_gamma 90.00
_cell_formula_units_Z 4
_cell_length_a 13.4430(4)
_cell_length_b 8.3890(2)
_cell_length_c 14.8400(4)
_cell_measurement_reflns_used 6138
_cell_measurement_temperature 296(2)
_cell_measurement_theta_max 26.71
_cell_measurement_theta_min 2.76
_cell_volume 1667.57(8)
_computing_cell_refinement 'Bruker SAINT'
_computing_data_collection 'Bruker APEX2'
_computing_data_reduction 'Bruker SAINT'
_computing_molecular_graphics 'Bruker SHELXTL'
_computing_publication_material 'Bruker SHELXTL'
_computing_structure_refinement 'SHELXL-97 (Sheldrick, 2008)'
_computing_structure_solution 'Sir-92 (Altomare et al., 1993)'
_diffrn_ambient_temperature 296(2)
_diffrn_measured_fraction_theta_full 0.849
_diffrn_measured_fraction_theta_max 0.849
_diffrn_measurement_device_type 'Bruker APEX-II CCD'
_diffrn_measurement_method '\f and \w scans'
_diffrn_radiation_monochromator graphite
_diffrn_radiation_source 'fine-focus sealed tube'
_diffrn_radiation_type MoK\a
_diffrn_radiation_wavelength 0.71069
_diffrn_reflns_av_R_equivalents 0.0221
_diffrn_reflns_av_unetI/netI 0.0270
_diffrn_reflns_limit_h_max 18
_diffrn_reflns_limit_h_min -20
_diffrn_reflns_limit_k_max 9
_diffrn_reflns_limit_k_min -11
_diffrn_reflns_limit_l_max 22
_diffrn_reflns_limit_l_min -18
_diffrn_reflns_number 15966
_diffrn_reflns_theta_full 32.33
_diffrn_reflns_theta_max 32.33
_diffrn_reflns_theta_min 1.52
_exptl_absorpt_coefficient_mu 0.133
_exptl_absorpt_correction_T_max 0.7464
_exptl_absorpt_correction_T_min 0.6530
_exptl_absorpt_correction_type multi-scan
_exptl_absorpt_process_details 'SADABS-2008/1 - Bruker AXS area detector scaling and absorption correction'
_exptl_crystal_colour 'Pale yellow'
_exptl_crystal_density_diffrn 1.507
_exptl_crystal_density_method 'not measured'
_exptl_crystal_description Rectangular
_exptl_crystal_F_000 792
_exptl_crystal_size_max 0.14
_exptl_crystal_size_mid 0.12
_exptl_crystal_size_min 0.10
_refine_diff_density_max 0.371
_refine_diff_density_min -0.305
_refine_diff_density_rms 0.047
_refine_ls_extinction_method none
_refine_ls_goodness_of_fit_ref 1.014
_refine_ls_hydrogen_treatment mixed
_refine_ls_matrix_type full
_refine_ls_number_parameters 241
_refine_ls_number_reflns 5059
_refine_ls_number_restraints 1
_refine_ls_restrained_S_all 1.014
_refine_ls_R_factor_all 0.0870
_refine_ls_R_factor_gt 0.0527
_refine_ls_shift/su_max 0.000
_refine_ls_shift/su_mean 0.000
_refine_ls_structure_factor_coef Fsqd
_refine_ls_weighting_details 'calc w=1/[\s^2^(Fo^2^)+(0.0658P)^2^+0.4799P] where P=(Fo^2^+2Fc^2^)/3'
_refine_ls_weighting_scheme calc
_refine_ls_wR_factor_gt 0.1295
_refine_ls_wR_factor_ref 0.1499
_reflns_number_gt 3207
_reflns_number_total 5059
_reflns_threshold_expression >2sigma(I)
_cod_data_source_file c4ra05835f2.cif
_cod_data_source_block II
_cod_depositor_comments
;
The following automatic conversions were performed:

'_symmetry_cell_setting' value 'Monoclinic' changed to 'monoclinic'
according to
/usr/data/users/saulius/crontab/automatic-downloads/rss-feeds/RSC/lib/dictionaries/cif_core.dic
dictionary named 'cif_core.dic' version 2.4.2 from
2011-04-26.

'_exptl_absorpt_correction_type' value 'Multi-scan'
changed to 'multi-scan' according to
/usr/data/users/saulius/crontab/automatic-downloads/rss-feeds/RSC/lib/dictionaries/cif_core.dic
dictionary named 'cif_core.dic' version 2.4.2 from 2011-04-26.

Automatic conversion script
Id: cif_fix_values 2827 2014-09-09 07:05:25Z andrius 
;
_cod_original_sg_symbol_H-M 'P 21/c'
_cod_database_code 7218754

loop_
_symmetry_equiv_pos_as_xyz
'x, y, z'
'-x, y+1/2, -z+1/2'
'-x, -y, -z'
'x, -y-1/2, z-1/2'

loop_
_atom_site_label
_atom_site_type_symbol
_atom_site_fract_x
_atom_site_fract_y
_atom_site_fract_z
_atom_site_U_iso_or_equiv
_atom_site_adp_type
_atom_site_occupancy
_atom_site_symmetry_multiplicity
_atom_site_calc_flag
_atom_site_refinement_flags
C1 C 0.39810(13) 0.7538(3) 0.17370(12) 0.0545(5) Uani 1 1 d .
H1A H 0.3405 0.6944 0.1483 0.065 Uiso 1 1 calc R
H1B H 0.4087 0.8426 0.1337 0.065 Uiso 1 1 calc R
C2 C 0.37799(13) 0.8165(2) 0.26599(12) 0.0480(4) Uani 1 1 d .
H2A H 0.4294 0.8923 0.2869 0.058 Uiso 1 1 calc R
H2B H 0.3140 0.8708 0.2625 0.058 Uiso 1 1 calc R
C3 C 0.51560(12) 0.7693(2) 0.44161(12) 0.0497(4) Uani 1 1 d .
H3A H 0.5283 0.8632 0.4061 0.060 Uiso 1 1 calc R
H3B H 0.5332 0.7934 0.5049 0.060 Uiso 1 1 calc R
C4 C 0.40760(11) 0.7232(2) 0.42726(11) 0.0452(4) Uani 1 1 d .
H4A H 0.3953 0.6332 0.4659 0.054 Uiso 1 1 calc R
H4B H 0.3668 0.8114 0.4448 0.054 Uiso 1 1 calc R
C5 C 0.29006(13) 0.4228(2) 0.34835(12) 0.0488(4) Uani 1 1 d .
H5A H 0.3202 0.4140 0.4099 0.059 Uiso 1 1 calc R
H5B H 0.2250 0.3722 0.3456 0.059 Uiso 1 1 calc R
C6 C 0.27815(11) 0.5948(2) 0.32338(11) 0.0428(4) Uani 1 1 d .
H6A H 0.2339 0.6456 0.3630 0.051 Uiso 1 1 calc R
H6B H 0.2479 0.6033 0.2619 0.051 Uiso 1 1 calc R
C7 C 0.16481(10) 0.2730(2) 0.08329(10) 0.0383(3) Uani 1 1 d .
C8 C 0.13830(10) 0.34905(19) -0.00283(10) 0.0366(3) Uani 1 1 d .
C9 C 0.04704(11) 0.3388(2) -0.05086(10) 0.0392(3) Uani 1 1 d .
H9 H 0.0337 0.3949 -0.1046 0.047 Uiso 1 1 calc R
C10 C -0.02499(10) 0.2426(2) -0.01729(11) 0.0403(4) Uani 1 1 d .
C11 C -0.00783(11) 0.1659(2) 0.06441(11) 0.0424(4) Uani 1 1 d .
H11 H -0.0571 0.1022 0.0861 0.051 Uiso 1 1 calc R
C12 C 0.08235(11) 0.1839(2) 0.11370(10) 0.0407(4) Uani 1 1 d .
N1 N 0.37728(9) 0.67966(16) 0.33081(8) 0.0339(3) Uani 1 1 d D
H1C H 0.4210(12) 0.616(2) 0.3148(11) 0.041 Uiso 1 1 d D
N2 N 0.21213(10) 0.44927(18) -0.04193(9) 0.0430(3) Uani 1 1 d .
N3 N -0.12183(10) 0.2275(2) -0.06712(11) 0.0549(4) Uani 1 1 d .
N4 N 0.09319(13) 0.1041(2) 0.20117(11) 0.0600(4) Uani 1 1 d .
O1 O 0.48314(9) 0.65376(16) 0.17943(8) 0.0517(3) Uani 1 1 d .
H1 H 0.5338 0.7086 0.1838 0.062 Uiso 1 1 calc R
O2 O 0.57279(8) 0.63967(17) 0.41428(9) 0.0550(3) Uani 1 1 d .
H2 H 0.6287 0.6710 0.4045 0.066 Uiso 1 1 calc R
O3 O 0.35059(8) 0.34405(16) 0.28909(8) 0.0512(3) Uani 1 1 d .
H3 H 0.3169 0.3205 0.2424 0.061 Uiso 1 1 calc R
O4 O 0.24931(8) 0.28664(19) 0.12461(8) 0.0570(4) Uani 1 1 d .
O5 O 0.29830(9) 0.40475(19) -0.03877(12) 0.0711(4) Uani 1 1 d .
O6 O 0.18344(10) 0.57331(16) -0.07899(9) 0.0574(3) Uani 1 1 d .
O7 O -0.14001(11) 0.3163(2) -0.13207(12) 0.0878(6) Uani 1 1 d .
O8 O -0.18121(9) 0.12893(19) -0.04179(11) 0.0688(4) Uani 1 1 d .
O9 O 0.03334(15) 0.0024(3) 0.21693(12) 0.1019(7) Uani 1 1 d .
O10 O 0.16027(16) 0.1419(3) 0.25606(12) 0.1097(8) Uani 1 1 d .

loop_
_atom_site_aniso_label
_atom_site_aniso_U_11
_atom_site_aniso_U_22
_atom_site_aniso_U_33
_atom_site_aniso_U_23
_atom_site_aniso_U_13
_atom_site_aniso_U_12
C1 0.0516(10) 0.0707(13) 0.0402(9) 0.0152(8) -0.0018(7) -0.0023(9)
C2 0.0504(9) 0.0426(10) 0.0505(10) 0.0092(7) 0.0009(7) 0.0036(7)
C3 0.0436(8) 0.0583(12) 0.0456(9) -0.0095(8) -0.0050(7) -0.0062(8)
C4 0.0376(7) 0.0615(11) 0.0363(8) -0.0111(7) 0.0009(6) 0.0012(7)
C5 0.0491(9) 0.0527(11) 0.0453(9) -0.0046(8) 0.0078(7) -0.0113(8)
C6 0.0291(7) 0.0536(11) 0.0452(8) -0.0044(7) 0.0007(6) -0.0019(6)
C7 0.0311(7) 0.0457(10) 0.0376(8) -0.0081(6) -0.0007(6) 0.0054(6)
C8 0.0316(7) 0.0402(9) 0.0383(7) -0.0064(6) 0.0039(6) 0.0021(6)
C9 0.0364(7) 0.0435(9) 0.0369(7) -0.0044(6) -0.0017(6) 0.0075(6)
C10 0.0286(7) 0.0468(10) 0.0444(8) -0.0098(7) -0.0041(6) 0.0042(6)
C11 0.0349(7) 0.0458(10) 0.0470(9) -0.0066(7) 0.0058(6) -0.0011(6)
C12 0.0401(7) 0.0467(10) 0.0351(8) -0.0015(6) 0.0015(6) 0.0019(6)
N1 0.0303(6) 0.0383(8) 0.0330(6) -0.0017(5) 0.0012(5) 0.0026(5)
N2 0.0377(7) 0.0438(8) 0.0476(7) -0.0053(6) 0.0047(5) 0.0003(6)
N3 0.0346(7) 0.0688(11) 0.0593(9) -0.0124(8) -0.0085(6) 0.0051(7)
N4 0.0635(10) 0.0696(12) 0.0461(8) 0.0082(8) 0.0001(7) -0.0105(8)
O1 0.0474(6) 0.0584(8) 0.0500(7) -0.0016(6) 0.0085(5) -0.0068(6)
O2 0.0340(6) 0.0662(9) 0.0645(8) -0.0035(6) 0.0035(5) -0.0020(5)
O3 0.0424(6) 0.0574(8) 0.0522(7) -0.0143(6) -0.0059(5) 0.0027(5)
O4 0.0337(6) 0.0942(11) 0.0415(6) -0.0046(6) -0.0061(5) -0.0002(6)
O5 0.0379(6) 0.0719(10) 0.1053(12) 0.0212(8) 0.0166(7) 0.0076(6)
O6 0.0582(7) 0.0485(8) 0.0662(8) 0.0091(6) 0.0098(6) 0.0034(6)
O7 0.0552(8) 0.1251(15) 0.0772(11) 0.0211(10) -0.0296(8) -0.0007(9)
O8 0.0386(6) 0.0722(10) 0.0937(11) -0.0164(8) -0.0065(7) -0.0103(6)
O9 0.1070(14) 0.1245(17) 0.0722(10) 0.0385(11) -0.0050(9) -0.0486(12)
O10 0.1188(15) 0.1462(18) 0.0568(9) 0.0358(10) -0.0350(10) -0.0617(13)

loop_
_atom_type_symbol
_atom_type_description
_atom_type_scat_dispersion_real
_atom_type_scat_dispersion_imag
_atom_type_scat_source
C C 0.0033 0.0016 'International Tables Vol C Tables 4.2.6.8 and 6.1.1.4'
H H 0.0000 0.0000 'International Tables Vol C Tables 4.2.6.8 and 6.1.1.4'
N N 0.0061 0.0033 'International Tables Vol C Tables 4.2.6.8 and 6.1.1.4'
O O 0.0106 0.0060 'International Tables Vol C Tables 4.2.6.8 and 6.1.1.4'

loop_
_geom_angle_atom_site_label_1
_geom_angle_atom_site_label_2
_geom_angle_atom_site_label_3
_geom_angle
O1 C1 C2 110.93(14)
O1 C1 H1A 109.5
C2 C1 H1A 109.5
O1 C1 H1B 109.5
C2 C1 H1B 109.5
H1A C1 H1B 108.0
N1 C2 C1 109.03(15)
N1 C2 H2A 109.9
C1 C2 H2A 109.9
N1 C2 H2B 109.9
C1 C2 H2B 109.9
H2A C2 H2B 108.3
O2 C3 C4 107.74(14)
O2 C3 H3A 110.2
C4 C3 H3A 110.2
O2 C3 H3B 110.2
C4 C3 H3B 110.2
H3A C3 H3B 108.5
N1 C4 C3 112.33(13)
N1 C4 H4A 109.1
C3 C4 H4A 109.1
N1 C4 H4B 109.1
C3 C4 H4B 109.1
H4A C4 H4B 107.9
O3 C5 C6 110.63(14)
O3 C5 H5A 109.5
C6 C5 H5A 109.5
O3 C5 H5B 109.5
C6 C5 H5B 109.5
H5A C5 H5B 108.1
C5 C6 N1 111.26(13)
C5 C6 H6A 109.4
N1 C6 H6A 109.4
C5 C6 H6B 109.4
N1 C6 H6B 109.4
H6A C6 H6B 108.0
O4 C7 C12 125.83(15)
O4 C7 C8 122.62(15)
C12 C7 C8 111.54(12)
C9 C8 C7 125.16(14)
C9 C8 N2 116.06(14)
C7 C8 N2 118.75(13)
C8 C9 C10 118.19(15)
C8 C9 H9 120.9
C10 C9 H9 120.9
C11 C10 C9 121.31(13)
C11 C10 N3 119.11(15)
C9 C10 N3 119.53(15)
C12 C11 C10 119.62(15)
C12 C11 H11 120.2
C10 C11 H11 120.2
C11 C12 C7 124.01(15)
C11 C12 N4 116.26(15)
C7 C12 N4 119.72(14)
C2 N1 C4 114.21(13)
C2 N1 C6 111.64(12)
C4 N1 C6 110.63(12)
C2 N1 H1C 105.4(12)
C4 N1 H1C 106.4(12)
C6 N1 H1C 108.1(12)
O5 N2 O6 122.83(15)
O5 N2 C8 119.11(14)
O6 N2 C8 118.02(13)
O7 N3 O8 123.86(15)
O7 N3 C10 117.37(17)
O8 N3 C10 118.77(17)
O10 N4 O9 121.80(18)
O10 N4 C12 119.60(17)
O9 N4 C12 118.59(16)
C1 O1 H1 109.5
C3 O2 H2 109.5
C5 O3 H3 109.5

loop_
_geom_bond_atom_site_label_1
_geom_bond_atom_site_label_2
_geom_bond_distance
C1 O1 1.415(2)
C1 C2 1.513(3)
C1 H1A 0.9700
C1 H1B 0.9700
C2 N1 1.498(2)
C2 H2A 0.9700
C2 H2B 0.9700
C3 O2 1.411(2)
C3 C4 1.500(2)
C3 H3A 0.9700
C3 H3B 0.9700
C4 N1 1.4999(19)
C4 H4A 0.9700
C4 H4B 0.9700
C5 O3 1.411(2)
C5 C6 1.495(3)
C5 H5A 0.9700
C5 H5B 0.9700
C6 N1 1.5068(19)
C6 H6A 0.9700
C6 H6B 0.9700
C7 O4 1.2498(18)
C7 C12 1.441(2)
C7 C8 1.446(2)
C8 C9 1.368(2)
C8 N2 1.458(2)
C9 C10 1.385(2)
C9 H9 0.9300
C10 C11 1.375(2)
C10 N3 1.4474(19)
C11 C12 1.370(2)
C11 H11 0.9300
C12 N4 1.457(2)
N1 H1C 0.845(14)
N2 O5 1.2142(18)
N2 O6 1.2239(19)
N3 O7 1.226(2)
N3 O8 1.230(2)
N4 O10 1.206(2)
N4 O9 1.209(2)
O1 H1 0.8200
O2 H2 0.8200
O3 H3 0.8200

loop_
_geom_hbond_atom_site_label_D
_geom_hbond_atom_site_label_H
_geom_hbond_atom_site_label_A
_geom_hbond_distance_DH
_geom_hbond_distance_HA
_geom_hbond_distance_DA
_geom_hbond_angle_DHA
_geom_hbond_site_symmetry_A
O1 H1 O3 0.82 1.94 2.7542(17) 172.2 2_655
O2 H2 O4 0.82 1.98 2.7938(17) 168.9 2_655
O3 H3 O4 0.82 1.92 2.7354(16) 171.9 .

loop_
_geom_torsion_atom_site_label_1
_geom_torsion_atom_site_label_2
_geom_torsion_atom_site_label_3
_geom_torsion_atom_site_label_4
_geom_torsion
O1 C1 C2 N1 -50.58(19)
O2 C3 C4 N1 -58.0(2)
O3 C5 C6 N1 -61.67(18)
O4 C7 C8 C9 -179.73(16)
C12 C7 C8 C9 -0.3(2)
O4 C7 C8 N2 -1.7(2)
C12 C7 C8 N2 177.71(13)
C7 C8 C9 C10 -3.1(2)
N2 C8 C9 C10 178.81(14)
C8 C9 C10 C11 3.5(2)
C8 C9 C10 N3 -179.17(14)
C9 C10 C11 C12 -0.3(2)
N3 C10 C11 C12 -177.68(15)
C10 C11 C12 C7 -3.5(3)
C10 C11 C12 N4 177.56(15)
O4 C7 C12 C11 -176.91(16)
C8 C7 C12 C11 3.7(2)
O4 C7 C12 N4 2.0(3)
C8 C7 C12 N4 -177.42(15)
C1 C2 N1 C4 151.83(13)
C1 C2 N1 C6 -81.74(16)
C3 C4 N1 C2 -67.65(19)
C3 C4 N1 C6 165.39(15)
C5 C6 N1 C2 151.14(14)
C5 C6 N1 C4 -80.50(16)
C9 C8 N2 O5 -139.57(17)
C7 C8 N2 O5 42.2(2)
C9 C8 N2 O6 38.4(2)
C7 C8 N2 O6 -139.80(15)
C11 C10 N3 O7 168.87(18)
C9 C10 N3 O7 -8.5(2)
C11 C10 N3 O8 -10.3(2)
C9 C10 N3 O8 172.29(16)
C11 C12 N4 O10 -163.8(2)
C7 C12 N4 O10 17.2(3)
C11 C12 N4 O9 15.4(3)
C7 C12 N4 O9 -163.6(2)
